data_4322656
loop_
_publ_author_name
'Matthias Westerhausen'
'Matthias H. Digeser'
'J\"org Knizek'
'Wolfgang Schwarz'

_publ_section_title
;
 Monomeric and Dimeric Tetrahydrofuran Complexes of Barium
 Bis[bis(dimethyl-tert-butylsilyl)arsanide]
;
_journal_name_full 'Inorganic Chemistry'
_journal_page_first 619
_journal_page_last 623
_journal_paper_doi 10.1021/ic9710770
_journal_volume 37
_journal_year 1998
_chemical_formula_moiety (thf)4Ba[As(SiMe2t-Bu)2]2
_chemical_formula_sum 'C40 H92 As2 Ba O4 Si4'
_chemical_formula_weight 1036.68
_chemical_melting_point 352(4)
_chemical_name_systematic
; 
 Tetrakis(tetrahydrofuran)barium bis[bis(dimethyl-tert.-butylsilyl)arsanide] 
;
_space_group_IT_number 15
_symmetry_cell_setting monoclinic
_symmetry_space_group_name_Hall '-C 2yc'
_symmetry_space_group_name_H-M 'C 1 2/c 1'
_atom_sites_solution_hydrogens geom
_atom_sites_solution_primary direct
_atom_sites_solution_secondary difmap
_audit_creation_method SHELXL
_cell_angle_alpha 90.00
_cell_angle_beta 93.71(4)
_cell_angle_gamma 90.00
_cell_formula_units_Z 4
_cell_length_a 19.818(7)
_cell_length_b 11.374(3)
_cell_length_c 24.459(7)
_cell_measurement_temperature 293(2)
_cell_volume 5502(3)
_computing_structure_refinement 'SHELXL-93 (Sheldrick, 1993)'
_computing_structure_solution 'SHELXS-86 (Sheldrick, 1990)'
_diffrn_ambient_temperature 193(2)
_diffrn_measurement_device P4
_diffrn_measurement_method 'omega scan'
_diffrn_radiation_monochromator graphite
_diffrn_radiation_source 'fine-focus sealed tube'
_diffrn_radiation_type MoK\a
_diffrn_radiation_wavelength 0.71073
_diffrn_reflns_av_R_equivalents 0.0380
_diffrn_reflns_av_sigmaI/netI 0.0401
_diffrn_reflns_limit_h_max 24
_diffrn_reflns_limit_h_min -24
_diffrn_reflns_limit_k_max 0
_diffrn_reflns_limit_k_min -14
_diffrn_reflns_limit_l_max 30
_diffrn_reflns_limit_l_min -30
_diffrn_reflns_number 10532
_diffrn_reflns_theta_max 26.01
_diffrn_reflns_theta_min 1.67
_diffrn_standards_decay_% <10
_diffrn_standards_interval_count 97
_diffrn_standards_number 3
_exptl_absorpt_coefficient_mu 2.034
_exptl_crystal_colour colorless
_exptl_crystal_density_diffrn 1.252
_exptl_crystal_description cuboid
_exptl_crystal_F_000 2168
_exptl_crystal_size_max .25
_exptl_crystal_size_mid .25
_exptl_crystal_size_min .3
_refine_diff_density_max 0.880
_refine_diff_density_min -1.065
_refine_diff_density_rms 0.090
_refine_ls_extinction_method none
_refine_ls_goodness_of_fit_all 1.048
_refine_ls_goodness_of_fit_obs 1.093
_refine_ls_hydrogen_treatment riding
_refine_ls_matrix_type full
_refine_ls_number_parameters 235
_refine_ls_number_reflns 5289
_refine_ls_number_restraints 15
_refine_ls_restrained_S_all 1.111
_refine_ls_restrained_S_obs 1.097
_refine_ls_R_factor_all 0.0570
_refine_ls_R_factor_obs 0.0438
_refine_ls_shift/esd_max 0.494
_refine_ls_shift/esd_mean 0.023
_refine_ls_structure_factor_coef Fsqd
_refine_ls_weighting_details 'w=1/[\s^2^(Fo^2^)+(0.0664P)^2^+9.4375P] where P=(Fo^2^+2Fc^2^)/3'
_refine_ls_weighting_scheme calc
_refine_ls_wR_factor_all 0.1275
_refine_ls_wR_factor_obs 0.1137
_reflns_number_observed 4445
_reflns_number_total 5410
_reflns_observed_criterion >2sigma(I)
_cod_data_source_file ic9710770_1.cif
_cod_data_source_block compound2
_cod_depositor_comments
;
The following automatic conversions were performed:

'_refine_ls_weighting_scheme' value 'calc
w=1/[\s^2^(Fo^2^)+(0.0664P)^2^+9.4375P] where P=(Fo^2^+2Fc^2^)/3' was
changed to 'calc'. New tag '_refine_ls_weighting_details' was
created. The value of the new tag was set to
'w=1/[\s^2^(Fo^2^)+(0.0664P)^2^+9.4375P] where P=(Fo^2^+2Fc^2^)/3'.

Automatic conversion script
Id: cif_fix_values 3143 2015-03-26 13:38:13Z robertas 
;
_cod_original_cell_volume 5501.6(31)
_cod_database_code 4322656

loop_
_symmetry_equiv_pos_as_xyz
'x, y, z'
'-x, y, -z+1/2'
'x+1/2, y+1/2, z'
'-x+1/2, y+1/2, -z+1/2'
'-x, -y, -z'
'x, -y, z-1/2'
'-x+1/2, -y+1/2, -z'
'x+1/2, -y+1/2, z-1/2'

loop_
_atom_site_aniso_label
_atom_site_aniso_U_11
_atom_site_aniso_U_22
_atom_site_aniso_U_33
_atom_site_aniso_U_23
_atom_site_aniso_U_13
_atom_site_aniso_U_12
Ba 0.0306(2) 0.0455(2) 0.0350(2) 0.000 0.00194(12) 0.000
As 0.0467(3) 0.0484(3) 0.0439(3) -0.0025(2) -0.0122(2) 0.0035(2)
Si1 0.0374(6) 0.0663(8) 0.0486(7) 0.0011(6) -0.0003(5) 0.0082(6)
C11 0.073(3) 0.069(3) 0.048(3) 0.005(2) -0.005(2) 0.025(3)
C12 0.074(4) 0.077(4) 0.062(3) -0.013(3) 0.011(3) 0.020(3)
C13 0.042(3) 0.126(6) 0.118(5) 0.029(5) -0.004(3) -0.006(3)
C111 0.082(4) 0.090(4) 0.066(3) 0.025(3) 0.021(3) 0.014(3)
C112 0.106(5) 0.106(5) 0.077(4) 0.024(4) -0.006(4) 0.059(4)
C113 0.134(6) 0.104(5) 0.041(3) -0.009(3) -0.015(3) 0.034(4)
Si2A 0.083(3) 0.056(2) 0.086(4) 0.005(2) 0.004(2) -0.016(2)
Si2B 0.150(4) 0.053(2) 0.059(3) -0.008(2) -0.023(3) -0.012(2)
O01 0.079(2) 0.066(2) 0.047(2) 0.000(2) 0.010(2) 0.026(2)
C011 0.205(10) 0.095(5) 0.070(4) 0.000(4) 0.009(5) 0.074(6)
C012 0.199(10) 0.098(5) 0.088(5) 0.007(4) 0.037(6) 0.066(6)
C013 0.147(7) 0.104(6) 0.069(4) -0.007(4) 0.023(4) 0.038(5)
C014 0.116(6) 0.104(5) 0.056(3) 0.003(3) 0.023(3) 0.036(4)
O02 0.047(2) 0.109(3) 0.052(2) 0.007(2) 0.0064(15) -0.024(2)
C021 0.080(5) 0.233(11) 0.082(5) 0.064(6) -0.013(4) -0.061(6)
C022 0.135(8) 0.386(19) 0.098(6) 0.086(9) -0.025(5) -0.170(11)
C023 0.132(8) 0.418(20) 0.083(5) 0.060(9) -0.014(5) -0.176(11)
C024 0.049(3) 0.217(9) 0.067(4) 0.035(5) 0.000(3) -0.024(5)

loop_
_atom_site_label
_atom_site_type_symbol
_atom_site_fract_x
_atom_site_fract_y
_atom_site_fract_z
_atom_site_U_iso_or_equiv
_atom_site_thermal_displace_type
_atom_site_occupancy
_atom_site_calc_flag
_atom_site_refinement_flags
_atom_site_disorder_group
Ba Ba 0.0000 0.95362(3) 0.7500 0.03703(12) Uani 1 d S .
As As -0.06399(2) 0.85628(4) 0.63046(2) 0.04697(14) Uani 1 d . .
Si1 Si -0.14683(6) 0.98703(13) 0.60073(5) 0.0509(3) Uani 1 d . .
C11 C -0.1343(3) 1.0508(5) 0.5299(2) 0.0636(13) Uani 1 d . .
C12 C -0.1366(3) 1.1161(5) 0.6501(2) 0.0708(15) Uani 1 d . .
H12A H -0.0909(3) 1.1444(5) 0.6510(2) 0.085 Uiso 1 calc R .
H12B H -0.1468(3) 1.0910(5) 0.6862(2) 0.085 Uiso 1 calc R .
H12C H -0.1670(3) 1.1781(5) 0.6382(2) 0.085 Uiso 1 calc R .
C13 C -0.2374(3) 0.9382(7) 0.6019(3) 0.096(2) Uani 1 d . .
H13A H -0.2452(3) 0.8729(7) 0.5774(3) 0.115 Uiso 1 calc R .
H13B H -0.2668(3) 1.0020(7) 0.5904(3) 0.115 Uiso 1 calc R .
H13C H -0.2466(3) 0.9149(7) 0.6384(3) 0.115 Uiso 1 calc R .
C111 C -0.0663(3) 1.1095(6) 0.5291(2) 0.079(2) Uani 1 d . .
H11A H -0.0633(3) 1.1717(6) 0.5557(2) 0.095 Uiso 1 calc R .
H11B H -0.0609(3) 1.1416(6) 0.4934(2) 0.095 Uiso 1 calc R .
H11C H -0.0313(3) 1.0529(6) 0.5378(2) 0.095 Uiso 1 calc R .
C112 C -0.1903(4) 1.1426(6) 0.5148(3) 0.097(2) Uani 1 d . .
H11D H -0.2338(4) 1.1058(6) 0.5153(3) 0.116 Uiso 1 calc R .
H11E H -0.1843(4) 1.1733(6) 0.4789(3) 0.116 Uiso 1 calc R .
H11F H -0.1874(4) 1.2056(6) 0.5410(3) 0.116 Uiso 1 calc R .
C113 C -0.1377(4) 0.9517(6) 0.4870(2) 0.094(2) Uani 1 d . .
H11G H -0.1809(4) 0.9133(6) 0.4870(2) 0.113 Uiso 1 calc R .
H11H H -0.1025(4) 0.8957(6) 0.4958(2) 0.113 Uiso 1 calc R .
H11I H -0.1320(4) 0.9843(6) 0.4514(2) 0.113 Uiso 1 calc R .
Si2A Si -0.1091(2) 0.6679(3) 0.6323(3) 0.075(2) Uani 0.483(9) d PD 1
C2A1 C -0.1983(9) 0.6309(21) 0.6547(9) 0.113(7) Uiso 0.483(9) d PD 1
H2AA H -0.2099(9) 0.6842(21) 0.6831(9) 0.135 Uiso 0.483(9) calc PR 1
H2AB H -0.1989(9) 0.5518(21) 0.6682(9) 0.135 Uiso 0.483(9) calc PR 1
H2AC H -0.2306(9) 0.6385(21) 0.6239(9) 0.135 Uiso 0.483(9) calc PR 1
C2A2 C -0.0795(9) 0.5705(16) 0.5762(7) 0.108(6) Uiso 0.483(9) d PD 1
C2A3 C -0.0583(14) 0.5854(21) 0.6924(8) 0.148(9) Uiso 0.483(9) d PD 1
H2AD H -0.0666(14) 0.6225(21) 0.7265(8) 0.178 Uiso 0.483(9) calc PR 1
H2AE H -0.0109(14) 0.5886(21) 0.6867(8) 0.178 Uiso 0.483(9) calc PR 1
H2AF H -0.0727(14) 0.5048(21) 0.6932(8) 0.178 Uiso 0.483(9) calc PR 1
C2A4 C -0.0980(11) 0.4424(18) 0.5879(9) 0.129(7) Uiso 0.483(9) d P 1
H2AG H -0.0814(11) 0.4218(18) 0.6244(9) 0.155 Uiso 0.483(9) calc PR 1
H2AH H -0.0780(11) 0.3917(18) 0.5621(9) 0.155 Uiso 0.483(9) calc PR 1
H2AI H -0.1463(11) 0.4335(18) 0.5846(9) 0.155 Uiso 0.483(9) calc PR 1
C2A5 C -0.1011(11) 0.6295(17) 0.5195(8) 0.115(6) Uiso 0.483(9) d P 1
H2AJ H -0.0859(11) 0.7096(17) 0.5196(8) 0.138 Uiso 0.483(9) calc PR 1
H2AK H -0.1495(11) 0.6275(17) 0.5136(8) 0.138 Uiso 0.483(9) calc PR 1
H2AL H -0.0812(11) 0.5873(17) 0.4906(8) 0.138 Uiso 0.483(9) calc PR 1
C2A6 C 0.0070(12) 0.5858(25) 0.5935(11) 0.130(9) Uiso 0.483(9) d P 1
H2AM H 0.0205(12) 0.6655(25) 0.5872(11) 0.156 Uiso 0.483(9) calc PR 1
H2AN H 0.0319(12) 0.5338(25) 0.5714(11) 0.156 Uiso 0.483(9) calc PR 1
H2AO H 0.0162(12) 0.5666(25) 0.6315(11) 0.156 Uiso 0.483(9) calc PR 1
Si2B Si -0.0862(3) 0.6699(3) 0.5984(2) 0.089(2) Uani 0.517(9) d PD 2
C2B1 C -0.1296(9) 0.5732(16) 0.6470(7) 0.111(5) Uiso 0.517(9) d PD 2
C2B2 C -0.0073(10) 0.5836(20) 0.5745(9) 0.110(6) Uiso 0.517(9) d PD 2
H2BA H 0.0160(10) 0.6312(20) 0.5494(9) 0.132 Uiso 0.517(9) calc PR 2
H2BB H -0.0220(10) 0.5119(20) 0.5568(9) 0.132 Uiso 0.517(9) calc PR 2
H2BC H 0.0227(10) 0.5655(20) 0.6058(9) 0.132 Uiso 0.517(9) calc PR 2
C2B3 C -0.1397(9) 0.6523(15) 0.5318(6) 0.106(5) Uiso 0.517(9) d PD 2
H2BD H -0.1216(9) 0.7004(15) 0.5041(6) 0.127 Uiso 0.517(9) calc PR 2
H2BE H -0.1853(9) 0.6762(15) 0.5371(6) 0.127 Uiso 0.517(9) calc PR 2
H2BF H -0.1394(9) 0.5715(15) 0.5206(6) 0.127 Uiso 0.517(9) calc PR 2
C2B4 C -0.2055(10) 0.6419(21) 0.6313(10) 0.126(7) Uiso 0.517(9) d P 2
H2BG H -0.2194(10) 0.6281(21) 0.5935(10) 0.152 Uiso 0.517(9) calc PR 2
H2BH H -0.2005(10) 0.7248(21) 0.6376(10) 0.152 Uiso 0.517(9) calc PR 2
H2BI H -0.2390(10) 0.6111(21) 0.6541(10) 0.152 Uiso 0.517(9) calc PR 2
C2B5 C -0.1258(12) 0.4433(20) 0.6254(10) 0.157(8) Uiso 0.517(9) d P 2
H2BJ H -0.1463(12) 0.4391(20) 0.5888(10) 0.188 Uiso 0.517(9) calc PR 2
H2BK H -0.1494(12) 0.3921(20) 0.6488(10) 0.188 Uiso 0.517(9) calc PR 2
H2BL H -0.0793(12) 0.4194(20) 0.6254(10) 0.188 Uiso 0.517(9) calc PR 2
C2B6 C -0.0954(9) 0.5843(16) 0.7037(7) 0.104(5) Uiso 0.517(9) d P 2
H2BM H -0.0968(9) 0.6647(16) 0.7154(7) 0.124 Uiso 0.517(9) calc PR 2
H2BN H -0.0491(9) 0.5594(16) 0.7031(7) 0.124 Uiso 0.517(9) calc PR 2
H2BO H -0.1183(9) 0.5357(16) 0.7287(7) 0.124 Uiso 0.517(9) calc PR 2
O01 O -0.0578(2) 1.1468(3) 0.79719(14) 0.0640(9) Uani 1 d . .
C011 C -0.0825(6) 1.2578(7) 0.7792(3) 0.123(3) Uani 1 d . .
H01A H -0.0462(6) 1.3011(7) 0.7636(3) 0.148 Uiso 1 calc R .
H01B H -0.1180(6) 1.2464(7) 0.7506(3) 0.148 Uiso 1 calc R .
C012 C -0.1074(6) 1.3235(7) 0.8205(3) 0.127(3) Uani 1 d . .
H01C H -0.1557(6) 1.3354(7) 0.8141(3) 0.153 Uiso 1 calc R .
H01D H -0.0853(6) 1.3995(7) 0.8234(3) 0.153 Uiso 1 calc R .
C013 C -0.0921(5) 1.2519(7) 0.8721(3) 0.106(3) Uani 1 d . .
H01E H -0.0531(5) 1.2833(7) 0.8933(3) 0.127 Uiso 1 calc R .
H01F H -0.1305(5) 1.2511(7) 0.8947(3) 0.127 Uiso 1 calc R .
C014 C -0.0783(4) 1.1355(6) 0.8521(2) 0.091(2) Uani 1 d . .
H01G H -0.0427(4) 1.0988(6) 0.8752(2) 0.109 Uiso 1 calc R .
H01H H -0.1185(4) 1.0870(6) 0.8525(2) 0.109 Uiso 1 calc R .
O02 O -0.1160(2) 0.8720(4) 0.79339(14) 0.0692(10) Uani 1 d . .
C021 C -0.1251(4) 0.8122(10) 0.8436(3) 0.132(4) Uani 1 d . .
H02A H -0.0967(4) 0.7427(10) 0.8456(3) 0.159 Uiso 1 calc R .
H02B H -0.1108(4) 0.8631(10) 0.8740(3) 0.159 Uiso 1 calc R .
C022 C -0.1891(5) 0.7803(14) 0.8484(4) 0.208(8) Uani 1 d . .
H02C H -0.2096(5) 0.8291(14) 0.8753(4) 0.250 Uiso 1 calc R .
H02D H -0.1913(5) 0.6989(14) 0.8599(4) 0.250 Uiso 1 calc R .
C023 C -0.2249(5) 0.7959(14) 0.7935(4) 0.212(8) Uani 1 d . .
H02E H -0.2702(5) 0.8263(14) 0.7966(4) 0.254 Uiso 1 calc R .
H02F H -0.2275(5) 0.7224(14) 0.7734(4) 0.254 Uiso 1 calc R .
C024 C -0.1810(3) 0.8835(9) 0.7668(3) 0.111(3) Uani 1 d . .
H02G H -0.1797(3) 0.8668(9) 0.7279(3) 0.134 Uiso 1 calc R .
H02H H -0.1982(3) 0.9626(9) 0.7711(3) 0.134 Uiso 1 calc R .

loop_
_atom_type_symbol
_atom_type_description
_atom_type_scat_dispersion_real
_atom_type_scat_dispersion_imag
_atom_type_scat_source
C C 0.0033 0.0016 'International Tables Vol C Tables 4.2.6.8 and 6.1.1.4'
H H 0.0000 0.0000 'International Tables Vol C Tables 4.2.6.8 and 6.1.1.4'
O O 0.0106 0.0060 'International Tables Vol C Tables 4.2.6.8 and 6.1.1.4'
Si Si 0.0817 0.0704 'International Tables Vol C Tables 4.2.6.8 and 6.1.1.4'
As As 0.0499 2.0058 'International Tables Vol C Tables 4.2.6.8 and 6.1.1.4'
Ba Ba -0.3244 2.2819 'International Tables Vol C Tables 4.2.6.8 and 6.1.1.4'

loop_
_geom_angle_atom_site_label_1
_geom_angle_atom_site_label_2
_geom_angle_atom_site_label_3
_geom_angle
_geom_angle_site_symmetry_1
_geom_angle_site_symmetry_3
_geom_angle_publ_flag
O02 Ba O02 140.6(2) . 2_556 ?
O02 Ba O01 143.82(12) . 2_556 ?
O02 Ba O01 74.24(12) 2_556 2_556 ?
O02 Ba O01 74.24(12) . . ?
O02 Ba O01 143.82(13) 2_556 . ?
O01 Ba O01 74.7(2) 2_556 . ?
O02 Ba As 80.11(8) . 2_556 ?
O02 Ba As 86.90(8) 2_556 2_556 ?
O01 Ba As 119.37(8) 2_556 2_556 ?
O01 Ba As 92.44(7) . 2_556 ?
O02 Ba As 86.90(8) . . ?
O02 Ba As 80.11(8) 2_556 . ?
O01 Ba As 92.44(7) 2_556 . ?
O01 Ba As 119.37(8) . . ?
As Ba As 140.82(3) 2_556 . ?
Si2B As Si1 111.89(13) . . ?
Si1 As Si2A 109.57(11) . . ?
Si2B As Ba 131.81(11) . . ?
Si1 As Ba 106.78(5) . . ?
Si2A As Ba 114.7(2) . . ?
C13 Si1 C12 106.3(3) . . ?
C13 Si1 C11 107.8(3) . . ?
C12 Si1 C11 105.6(3) . . ?
C13 Si1 As 117.9(2) . . ?
C12 Si1 As 104.7(2) . . ?
C11 Si1 As 113.6(2) . . ?
C111 C11 C113 108.4(5) . . ?
C111 C11 C112 109.0(5) . . ?
C113 C11 C112 109.4(5) . . ?
C111 C11 Si1 110.4(4) . . ?
C113 C11 Si1 109.8(4) . . ?
C112 C11 Si1 109.8(4) . . ?
C2A2 Si2A C2A1 114.4(9) . . ?
C2A2 Si2A C2A3 95.4(9) . . ?
C2A1 Si2A C2A3 96.8(11) . . ?
C2A2 Si2A As 112.9(6) . . ?
C2A1 Si2A As 124.5(8) . . ?
C2A3 Si2A As 106.0(8) . . ?
C2A4 C2A2 C2A5 121.0(16) . . ?
C2A4 C2A2 C2A6 107.0(17) . . ?
C2A5 C2A2 C2A6 112.2(16) . . ?
C2A4 C2A2 Si2A 109.4(13) . . ?
C2A5 C2A2 Si2A 108.1(12) . . ?
C2A6 C2A2 Si2A 96.4(12) . . ?
C2B1 Si2B C2B3 103.2(8) . . ?
C2B1 Si2B C2B2 107.6(9) . . ?
C2B3 Si2B C2B2 95.9(9) . . ?
C2B1 Si2B As 114.4(6) . . ?
C2B3 Si2B As 118.4(5) . . ?
C2B2 Si2B As 115.1(8) . . ?
C2B6 C2B1 C2B5 111.0(16) . . ?
C2B6 C2B1 C2B4 120.2(15) . . ?
C2B5 C2B1 C2B4 114.4(16) . . ?
C2B6 C2B1 Si2B 109.7(12) . . ?
C2B5 C2B1 Si2B 107.8(13) . . ?
C2B4 C2B1 Si2B 91.3(11) . . ?
C011 O01 C014 104.9(5) . . ?
C011 O01 Ba 136.4(3) . . ?
C014 O01 Ba 118.0(3) . . ?
C012 C011 O01 113.0(6) . . ?
C011 C012 C013 104.9(6) . . ?
C014 C013 C012 104.1(6) . . ?
O01 C014 C013 107.8(5) . . ?
C024 O02 C021 106.2(4) . . ?
C024 O02 Ba 123.4(3) . . ?
C021 O02 Ba 130.4(4) . . ?
C022 C021 O02 112.3(7) . . ?
C021 C022 C023 106.9(7) . . ?
C022 C023 C024 102.5(6) . . ?
O02 C024 C023 105.9(7) . . ?

loop_
_geom_bond_atom_site_label_1
_geom_bond_atom_site_label_2
_geom_bond_distance
_geom_bond_site_symmetry_2
_geom_bond_publ_flag
Ba O02 2.755(3) . ?
Ba O02 2.755(3) 2_556 ?
Ba O01 2.765(3) 2_556 ?
Ba O01 2.765(3) . ?
Ba As 3.3019(12) 2_556 ?
Ba As 3.3019(12) . ?
As Si2B 2.293(3) . ?
As Si1 2.2981(15) . ?
As Si2A 2.324(4) . ?
Si1 C13 1.882(6) . ?
Si1 C12 1.904(6) . ?
Si1 C11 1.908(5) . ?
C11 C111 1.507(8) . ?
C11 C113 1.539(8) . ?
C11 C112 1.550(7) . ?
Si2A C2A2 1.89(2) . ?
Si2A C2A1 1.93(2) . ?
Si2A C2A3 1.96(2) . ?
C2A2 C2A4 1.53(2) . ?
C2A2 C2A5 1.58(2) . ?
C2A2 C2A6 1.75(3) . ?
Si2B C2B1 1.87(2) . ?
Si2B C2B3 1.896(14) . ?
Si2B C2B2 1.97(2) . ?
C2B1 C2B6 1.51(2) . ?
C2B1 C2B5 1.57(3) . ?
C2B1 C2B4 1.71(3) . ?
O01 C011 1.414(7) . ?
O01 C014 1.433(6) . ?
C011 C012 1.374(9) . ?
C012 C013 1.514(10) . ?
C013 C014 1.444(9) . ?
O02 C024 1.412(7) . ?
O02 C021 1.425(7) . ?
C021 C022 1.331(10) . ?
C022 C023 1.486(11) . ?
C023 C024 1.500(11) . ?
